data_7150942
loop_
_publ_author_name
'Bentabed-Ababsa, Ghenia'
'Derdour, Aicha'
'Roisnel, Thierry'
'S\'aez, Jose A.'
'Domingo, Luis R.'
'Mongin, Florence'

_publ_section_title
;
 Polar [3 + 2] cycloaddition of ketones with electrophilically
 activated carbonyl ylides. Synthesis of spirocyclic dioxolane
 indolinones
;
_journal_issue 17
_journal_name_full 'Organic &amp; Biomolecular Chemistry'
_journal_page_first 3144
_journal_page_last 3157
_journal_paper_doi 10.1039/b804856h
_journal_volume 6
_journal_year 2008
_chemical_compound_source 'synthesis as described'
_chemical_formula_moiety 'C20 H15 N3 O4'
_chemical_formula_sum 'C20 H15 N3 O4'
_chemical_formula_weight 361.35
_chemical_name_systematic
;
?
;
_space_group_IT_number 2
_symmetry_cell_setting triclinic
_symmetry_Int_Tables_number 2
_symmetry_space_group_name_Hall '-P 1'
_symmetry_space_group_name_H-M 'P -1'
_atom_sites_solution_hydrogens geom
_atom_sites_solution_primary direct
_atom_sites_solution_secondary difmap
_cell_angle_alpha 84.823(7)
_cell_angle_beta 69.598(7)
_cell_angle_gamma 70.128(6)
_cell_formula_units_Z 2
_cell_length_a 9.0017(12)
_cell_length_b 9.2015(12)
_cell_length_c 11.8723(16)
_cell_measurement_reflns_used 6282
_cell_measurement_temperature 100(2)
_cell_measurement_theta_max 27.19
_cell_measurement_theta_min 2.35
_cell_measurement_wavelength 0.71073
_cell_volume 866.4(2)
_computing_cell_refinement 'Bruker SMART, 2006'
_computing_data_collection 'Bruker SMART, 2006'
_computing_data_reduction 'Bruker SAINT, 2006'
_computing_molecular_graphics 'Ortep-3 for Windows (Farrugia, 1997)'
_computing_publication_material 'WinGX publication routines (Farrugia, 1999)'
_computing_structure_refinement 'SHELXL-97 (Sheldrick, 1997)'
_computing_structure_solution 'SIR97 (Altomare et al., 1999)'
_diffrn_ambient_temperature 100(2)
_diffrn_detector 'CCD plate'
_diffrn_measured_fraction_theta_full 0.988
_diffrn_measured_fraction_theta_max 0.988
_diffrn_measurement_device_type 'APEXII, Bruker-AXS'
_diffrn_measurement_method 'CCD rotation images, thin slices'
_diffrn_radiation_monochromator graphite
_diffrn_radiation_probe x-ray
_diffrn_radiation_type MoK\a
_diffrn_radiation_wavelength 0.71073
_diffrn_reflns_av_R_equivalents 0.0496
_diffrn_reflns_av_unetI/netI 0.0471
_diffrn_reflns_limit_h_max 11
_diffrn_reflns_limit_h_min -11
_diffrn_reflns_limit_k_max 11
_diffrn_reflns_limit_k_min -11
_diffrn_reflns_limit_l_max 15
_diffrn_reflns_limit_l_min -15
_diffrn_reflns_number 15218
_diffrn_reflns_theta_full 27.48
_diffrn_reflns_theta_max 27.48
_diffrn_reflns_theta_min 2.93
_exptl_absorpt_coefficient_mu 0.099
_exptl_absorpt_correction_T_max 0.971
_exptl_absorpt_correction_T_min 0.925
_exptl_absorpt_correction_type multi-scan
_exptl_absorpt_process_details
;
[Sheldrick, G.M. (2002). SADABS Bruker AXS Inc., Madison, Wisconsin, USA]
;
_exptl_crystal_colour colourless
_exptl_crystal_density_diffrn 1.385
_exptl_crystal_density_method 'not measured'
_exptl_crystal_description prism
_exptl_crystal_F_000 376
_exptl_crystal_size_max 0.75
_exptl_crystal_size_mid 0.6
_exptl_crystal_size_min 0.3
_refine_diff_density_max 0.651
_refine_diff_density_min -0.348
_refine_diff_density_rms 0.062
_refine_ls_extinction_method none
_refine_ls_goodness_of_fit_ref 1.046
_refine_ls_hydrogen_treatment constr
_refine_ls_matrix_type full
_refine_ls_number_parameters 244
_refine_ls_number_reflns 3934
_refine_ls_number_restraints 0
_refine_ls_restrained_S_all 1.046
_refine_ls_R_factor_all 0.0632
_refine_ls_R_factor_gt 0.0519
_refine_ls_shift/su_max 0
_refine_ls_shift/su_mean 0
_refine_ls_structure_factor_coef Fsqd
_refine_ls_weighting_details 'calc w=1/[\s^2^(Fo^2^)+(0.0685P)^2^+0.3911P] where P=(Fo^2^+2Fc^2^)/3'
_refine_ls_weighting_scheme calc
_refine_ls_wR_factor_gt 0.13
_refine_ls_wR_factor_ref 0.1371
_reflns_number_gt 3213
_reflns_number_total 3934
_reflns_threshold_expression >2sigma(I)
_cod_data_source_file b804856h.txt
_cod_data_source_block 15b
_cod_database_code 7150942

loop_
_symmetry_equiv_pos_as_xyz
'x, y, z'
'-x, -y, -z'

loop_
_atom_site_label
_atom_site_type_symbol
_atom_site_fract_x
_atom_site_fract_y
_atom_site_fract_z
_atom_site_U_iso_or_equiv
_atom_site_adp_type
_atom_site_occupancy
_atom_site_calc_flag
_atom_site_refinement_flags
_atom_site_disorder_assembly
_atom_site_disorder_group
C1 C 0.4124(2) -0.07811(18) 0.31927(14) 0.0173(3) Uani 1 d . . .
H1 H 0.4272 -0.0529 0.394 0.021 Uiso 1 calc R . .
C2 C 0.1491(2) 0.08306(17) 0.32776(14) 0.0154(3) Uani 1 d . . .
C3 C 0.28357(19) 0.12070(18) 0.21265(14) 0.0160(3) Uani 1 d . . .
C4 C 0.1049(2) 0.19765(18) 0.43312(14) 0.0167(3) Uani 1 d . . .
C5 C -0.0668(2) 0.02094(19) 0.25365(14) 0.0186(3) Uani 1 d . . .
H5 H 0.0137 -0.0628 0.2009 0.022 Uiso 1 calc R . .
C6 C -0.2357(2) 0.0673(2) 0.26482(15) 0.0210(4) Uani 1 d . . .
H6 H -0.2708 0.0155 0.2183 0.025 Uiso 1 calc R . .
C7 C -0.3536(2) 0.1886(2) 0.34349(15) 0.0219(4) Uani 1 d . . .
H7 H -0.468 0.219 0.3493 0.026 Uiso 1 calc R . .
C8 C -0.3068(2) 0.26694(19) 0.41430(15) 0.0202(3) Uani 1 d . . .
H8 H -0.3874 0.3492 0.4685 0.024 Uiso 1 calc R . .
C9 C -0.0188(2) 0.09990(18) 0.32134(14) 0.0157(3) Uani 1 d . . .
C10 C -0.1391(2) 0.21962(18) 0.40205(14) 0.0164(3) Uani 1 d . . .
C11 C 0.5358(2) -0.23261(18) 0.26779(14) 0.0177(3) Uani 1 d . . .
C12 C 0.5193(2) -0.31009(19) 0.17977(15) 0.0215(4) Uani 1 d . . .
H12 H 0.4219 -0.2694 0.1573 0.026 Uiso 1 calc R . .
C13 C 0.6432(2) -0.44611(19) 0.12416(15) 0.0225(4) Uani 1 d . . .
H13 H 0.6301 -0.4985 0.0647 0.027 Uiso 1 calc R . .
C14 C 0.7871(2) -0.50497(18) 0.15660(15) 0.0206(4) Uani 1 d . . .
C15 C 0.8028(2) -0.42933(19) 0.24647(15) 0.0212(4) Uani 1 d . . .
H15 H 0.8995 -0.4705 0.2698 0.025 Uiso 1 calc R . .
C16 C 0.6777(2) -0.29406(18) 0.30187(15) 0.0191(3) Uani 1 d . . .
H16 H 0.6888 -0.2433 0.3632 0.023 Uiso 1 calc R . .
C17 C 0.9080(3) -0.7123(2) 0.01017(17) 0.0301(4) Uani 1 d . . .
H17A H 1.0087 -0.8034 -0.0187 0.045 Uiso 1 calc R . .
H17B H 0.9001 -0.6416 -0.056 0.045 Uiso 1 calc R . .
H17C H 0.8083 -0.7447 0.0399 0.045 Uiso 1 calc R . .
C18 C -0.1529(2) 0.3932(2) 0.56324(15) 0.0239(4) Uani 1 d . . .
H18A H -0.2715 0.4349 0.5701 0.036 Uiso 0.5 calc PR . .
H18B H -0.1049 0.477 0.5466 0.036 Uiso 0.5 calc PR . .
H18C H -0.1435 0.3456 0.6388 0.036 Uiso 0.5 calc PR . .
H18D H -0.0751 0.4034 0.6003 0.036 Uiso 0.5 calc PR . .
H18E H -0.2417 0.3613 0.6237 0.036 Uiso 0.5 calc PR . .
H18F H -0.2032 0.4927 0.5315 0.036 Uiso 0.5 calc PR . .
C19 C 0.2651(2) 0.28786(19) 0.20062(14) 0.0183(3) Uani 1 d . . .
C20 C 0.2800(2) 0.06054(19) 0.10139(14) 0.0189(3) Uani 1 d . . .
N1 N -0.06175(17) 0.27676(15) 0.46513(12) 0.0176(3) Uani 1 d . . .
N2 N 0.25420(19) 0.41583(17) 0.19184(13) 0.0255(3) Uani 1 d . . .
N3 N 0.28008(19) 0.00548(19) 0.01842(13) 0.0277(4) Uani 1 d . . .
O1 O 0.43644(14) 0.04149(13) 0.23021(10) 0.0188(3) Uani 1 d . . .
O2 O 0.24363(13) -0.07106(12) 0.34418(10) 0.0173(3) Uani 1 d . . .
O3 O 0.20490(15) 0.21270(14) 0.47561(10) 0.0219(3) Uani 1 d . . .
O4 O 0.91792(15) -0.63518(14) 0.10572(11) 0.0261(3) Uani 1 d . . .

loop_
_atom_site_aniso_label
_atom_site_aniso_U_11
_atom_site_aniso_U_22
_atom_site_aniso_U_33
_atom_site_aniso_U_23
_atom_site_aniso_U_13
_atom_site_aniso_U_12
C1 0.0173(8) 0.0164(8) 0.0213(8) 0.0024(6) -0.0085(6) -0.0079(6)
C2 0.0169(8) 0.0126(7) 0.0195(8) 0.0002(6) -0.0079(6) -0.0063(6)
C3 0.0153(8) 0.0165(8) 0.0195(8) -0.0002(6) -0.0075(6) -0.0073(6)
C4 0.0205(8) 0.0152(8) 0.0174(7) 0.0020(6) -0.0067(6) -0.0099(6)
C5 0.0187(8) 0.0193(8) 0.0200(8) -0.0017(6) -0.0061(6) -0.0087(6)
C6 0.0208(9) 0.0251(9) 0.0242(8) 0.0020(7) -0.0107(7) -0.0135(7)
C7 0.0153(8) 0.0264(9) 0.0271(9) 0.0054(7) -0.0086(7) -0.0102(7)
C8 0.0168(8) 0.0175(8) 0.0248(8) -0.0002(6) -0.0045(6) -0.0062(6)
C9 0.0150(8) 0.0156(8) 0.0185(8) 0.0017(6) -0.0059(6) -0.0075(6)
C10 0.0192(8) 0.0149(8) 0.0183(7) 0.0011(6) -0.0067(6) -0.0095(6)
C11 0.0173(8) 0.0156(8) 0.0213(8) 0.0007(6) -0.0071(6) -0.0062(6)
C12 0.0200(9) 0.0195(8) 0.0265(9) -0.0012(6) -0.0110(7) -0.0048(7)
C13 0.0270(9) 0.0194(8) 0.0245(8) -0.0012(6) -0.0107(7) -0.0091(7)
C14 0.0223(9) 0.0130(8) 0.0247(8) 0.0023(6) -0.0063(7) -0.0058(6)
C15 0.0191(8) 0.0188(8) 0.0284(9) 0.0027(6) -0.0118(7) -0.0063(7)
C16 0.0214(8) 0.0157(8) 0.0238(8) 0.0020(6) -0.0102(7) -0.0084(6)
C17 0.0365(11) 0.0212(9) 0.0290(9) -0.0055(7) -0.0147(8) 0.0000(8)
C18 0.0263(9) 0.0191(8) 0.0250(9) -0.0081(7) -0.0023(7) -0.0101(7)
C19 0.0177(8) 0.0205(9) 0.0183(8) 0.0001(6) -0.0066(6) -0.0079(6)
C20 0.0157(8) 0.0200(8) 0.0220(8) -0.0003(6) -0.0052(6) -0.0082(6)
N1 0.0179(7) 0.0158(7) 0.0207(7) -0.0036(5) -0.0052(5) -0.0076(5)
N2 0.0306(8) 0.0203(8) 0.0271(8) 0.0012(6) -0.0103(6) -0.0097(6)
N3 0.0255(8) 0.0367(9) 0.0239(8) -0.0052(6) -0.0066(6) -0.0144(7)
O1 0.0156(6) 0.0168(6) 0.0268(6) 0.0042(4) -0.0094(5) -0.0074(5)
O2 0.0155(6) 0.0136(6) 0.0241(6) 0.0019(4) -0.0078(5) -0.0058(4)
O3 0.0238(6) 0.0236(6) 0.0254(6) -0.0012(5) -0.0127(5) -0.0116(5)
O4 0.0263(7) 0.0171(6) 0.0321(7) -0.0042(5) -0.0121(5) -0.0004(5)

loop_
_atom_type_symbol
_atom_type_description
_atom_type_scat_dispersion_real
_atom_type_scat_dispersion_imag
_atom_type_scat_source
C C 0.0033 0.0016 'International Tables Vol C Tables 4.2.6.8 and 6.1.1.4'
H H 0 0 'International Tables Vol C Tables 4.2.6.8 and 6.1.1.4'
N N 0.0061 0.0033 'International Tables Vol C Tables 4.2.6.8 and 6.1.1.4'
O O 0.0106 0.006 'International Tables Vol C Tables 4.2.6.8 and 6.1.1.4'

loop_
_geom_angle_atom_site_label_1
_geom_angle_atom_site_label_2
_geom_angle_atom_site_label_3
_geom_angle
_geom_angle_site_symmetry_1
_geom_angle_site_symmetry_3
_geom_angle_publ_flag
O2 C1 O1 104.61(11) . . ?
O2 C1 C11 112.23(12) . . ?
O1 C1 C11 109.84(12) . . ?
O2 C1 H1 110 . . ?
O1 C1 H1 110 . . ?
C11 C1 H1 110 . . ?
O2 C2 C9 113.91(12) . . ?
O2 C2 C4 113.65(12) . . ?
C9 C2 C4 103.18(12) . . ?
O2 C2 C3 99.04(11) . . ?
C9 C2 C3 118.29(12) . . ?
C4 C2 C3 109.19(12) . . ?
O1 C3 C19 108.50(12) . . ?
O1 C3 C20 110.37(13) . . ?
C19 C3 C20 109.49(13) . . ?
O1 C3 C2 103.58(12) . . ?
C19 C3 C2 114.19(13) . . ?
C20 C3 C2 110.54(12) . . ?
O3 C4 N1 127.64(15) . . ?
O3 C4 C2 125.48(14) . . ?
N1 C4 C2 106.87(13) . . ?
C9 C5 C6 118.46(15) . . ?
C9 C5 H5 120.8 . . ?
C6 C5 H5 120.8 . . ?
C7 C6 C5 120.61(15) . . ?
C7 C6 H6 119.7 . . ?
C5 C6 H6 119.7 . . ?
C6 C7 C8 121.34(15) . . ?
C6 C7 H7 119.3 . . ?
C8 C7 H7 119.3 . . ?
C10 C8 C7 117.27(15) . . ?
C10 C8 H8 121.4 . . ?
C7 C8 H8 121.4 . . ?
C5 C9 C10 120.34(15) . . ?
C5 C9 C2 131.81(15) . . ?
C10 C9 C2 107.85(13) . . ?
C8 C10 C9 121.94(14) . . ?
C8 C10 N1 128.01(15) . . ?
C9 C10 N1 110.05(14) . . ?
C12 C11 C16 119.28(15) . . ?
C12 C11 C1 121.59(14) . . ?
C16 C11 C1 118.92(14) . . ?
C13 C12 C11 121.08(15) . . ?
C13 C12 H12 119.5 . . ?
C11 C12 H12 119.5 . . ?
C12 C13 C14 119.32(15) . . ?
C12 C13 H13 120.3 . . ?
C14 C13 H13 120.3 . . ?
O4 C14 C15 116.04(15) . . ?
O4 C14 C13 124.14(15) . . ?
C15 C14 C13 119.83(15) . . ?
C16 C15 C14 120.25(15) . . ?
C16 C15 H15 119.9 . . ?
C14 C15 H15 119.9 . . ?
C15 C16 C11 120.20(15) . . ?
C15 C16 H16 119.9 . . ?
C11 C16 H16 119.9 . . ?
O4 C17 H17A 109.5 . . ?
O4 C17 H17B 109.5 . . ?
H17A C17 H17B 109.5 . . ?
O4 C17 H17C 109.5 . . ?
H17A C17 H17C 109.5 . . ?
H17B C17 H17C 109.5 . . ?
N1 C18 H18A 109.5 . . ?
N1 C18 H18B 109.5 . . ?
H18A C18 H18B 109.5 . . ?
N1 C18 H18C 109.5 . . ?
H18A C18 H18C 109.5 . . ?
H18B C18 H18C 109.5 . . ?
N1 C18 H18D 109.5 . . ?
H18A C18 H18D 141.1 . . ?
H18B C18 H18D 56.3 . . ?
H18C C18 H18D 56.3 . . ?
N1 C18 H18E 109.5 . . ?
H18A C18 H18E 56.3 . . ?
H18B C18 H18E 141.1 . . ?
H18C C18 H18E 56.3 . . ?
H18D C18 H18E 109.5 . . ?
N1 C18 H18F 109.5 . . ?
H18A C18 H18F 56.3 . . ?
H18B C18 H18F 56.3 . . ?
H18C C18 H18F 141.1 . . ?
H18D C18 H18F 109.5 . . ?
H18E C18 H18F 109.5 . . ?
N2 C19 C3 178.44(17) . . ?
N3 C20 C3 175.87(17) . . ?
C4 N1 C10 111.57(13) . . ?
C4 N1 C18 123.72(14) . . ?
C10 N1 C18 124.30(14) . . ?
C3 O1 C1 108.81(11) . . ?
C2 O2 C1 108.12(11) . . ?
C14 O4 C17 117.28(13) . . ?

loop_
_geom_bond_atom_site_label_1
_geom_bond_atom_site_label_2
_geom_bond_distance
_geom_bond_site_symmetry_2
_geom_bond_publ_flag
C1 O2 1.4223(19) . ?
C1 O1 1.4726(18) . ?
C1 C11 1.496(2) . ?
C1 H1 1 . ?
C2 O2 1.4208(19) . ?
C2 C9 1.494(2) . ?
C2 C4 1.562(2) . ?
C2 C3 1.581(2) . ?
C3 O1 1.3997(19) . ?
C3 C19 1.489(2) . ?
C3 C20 1.492(2) . ?
C4 O3 1.2236(19) . ?
C4 N1 1.355(2) . ?
C5 C9 1.386(2) . ?
C5 C6 1.393(2) . ?
C5 H5 0.95 . ?
C6 C7 1.392(2) . ?
C6 H6 0.95 . ?
C7 C8 1.402(2) . ?
C7 H7 0.95 . ?
C8 C10 1.379(2) . ?
C8 H8 0.95 . ?
C9 C10 1.400(2) . ?
C10 N1 1.416(2) . ?
C11 C12 1.391(2) . ?
C11 C16 1.394(2) . ?
C12 C13 1.390(2) . ?
C12 H12 0.95 . ?
C13 C14 1.398(2) . ?
C13 H13 0.95 . ?
C14 O4 1.365(2) . ?
C14 C15 1.396(2) . ?
C15 C16 1.389(2) . ?
C15 H15 0.95 . ?
C16 H16 0.95 . ?
C17 O4 1.434(2) . ?
C17 H17A 0.98 . ?
C17 H17B 0.98 . ?
C17 H17C 0.98 . ?
C18 N1 1.462(2) . ?
C18 H18A 0.98 . ?
C18 H18B 0.98 . ?
C18 H18C 0.98 . ?
C18 H18D 0.98 . ?
C18 H18E 0.98 . ?
C18 H18F 0.98 . ?
C19 N2 1.146(2) . ?
C20 N3 1.147(2) . ?

loop_
_geom_torsion_atom_site_label_1
_geom_torsion_atom_site_label_2
_geom_torsion_atom_site_label_3
_geom_torsion_atom_site_label_4
_geom_torsion
_geom_torsion_site_symmetry_1
_geom_torsion_site_symmetry_2
_geom_torsion_site_symmetry_3
_geom_torsion_site_symmetry_4
_geom_torsion_publ_flag
O2 C2 C3 O1 -35.18(13) . . . . ?
C9 C2 C3 O1 -158.66(13) . . . . ?
C4 C2 C3 O1 83.86(14) . . . . ?
O2 C2 C3 C19 -152.98(12) . . . . ?
C9 C2 C3 C19 83.54(17) . . . . ?
C4 C2 C3 C19 -33.94(17) . . . . ?
O2 C2 C3 C20 83.05(14) . . . . ?
C9 C2 C3 C20 -40.43(18) . . . . ?
C4 C2 C3 C20 -157.91(13) . . . . ?
O2 C2 C4 O3 50.4(2) . . . . ?
C9 C2 C4 O3 174.20(14) . . . . ?
C3 C2 C4 O3 -59.16(19) . . . . ?
O2 C2 C4 N1 -130.79(13) . . . . ?
C9 C2 C4 N1 -6.94(15) . . . . ?
C3 C2 C4 N1 119.70(13) . . . . ?
C9 C5 C6 C7 -0.9(2) . . . . ?
C5 C6 C7 C8 -0.5(2) . . . . ?
C6 C7 C8 C10 0.5(2) . . . . ?
C6 C5 C9 C10 2.3(2) . . . . ?
C6 C5 C9 C2 -177.99(15) . . . . ?
O2 C2 C9 C5 -50.2(2) . . . . ?
C4 C2 C9 C5 -173.90(16) . . . . ?
C3 C2 C9 C5 65.5(2) . . . . ?
O2 C2 C9 C10 129.52(14) . . . . ?
C4 C2 C9 C10 5.85(15) . . . . ?
C3 C2 C9 C10 -114.77(15) . . . . ?
C7 C8 C10 C9 0.9(2) . . . . ?
C7 C8 C10 N1 -178.14(14) . . . . ?
C5 C9 C10 C8 -2.3(2) . . . . ?
C2 C9 C10 C8 177.88(14) . . . . ?
C5 C9 C10 N1 176.85(13) . . . . ?
C2 C9 C10 N1 -2.94(17) . . . . ?
O2 C1 C11 C12 43.1(2) . . . . ?
O1 C1 C11 C12 -72.83(18) . . . . ?
O2 C1 C11 C16 -142.24(14) . . . . ?
O1 C1 C11 C16 101.84(16) . . . . ?
C16 C11 C12 C13 -1.0(2) . . . . ?
C1 C11 C12 C13 173.63(15) . . . . ?
C11 C12 C13 C14 -0.6(3) . . . . ?
C12 C13 C14 O4 -178.31(15) . . . . ?
C12 C13 C14 C15 1.8(2) . . . . ?
O4 C14 C15 C16 178.69(15) . . . . ?
C13 C14 C15 C16 -1.4(2) . . . . ?
C14 C15 C16 C11 -0.2(2) . . . . ?
C12 C11 C16 C15 1.4(2) . . . . ?
C1 C11 C16 C15 -173.36(15) . . . . ?
O1 C3 C19 N2 -3(7) . . . . ?
C20 C3 C19 N2 -123(6) . . . . ?
C2 C3 C19 N2 112(6) . . . . ?
O1 C3 C20 N3 51(2) . . . . ?
C19 C3 C20 N3 170(2) . . . . ?
C2 C3 C20 N3 -63(2) . . . . ?
O3 C4 N1 C10 -175.60(15) . . . . ?
C2 C4 N1 C10 5.58(16) . . . . ?
O3 C4 N1 C18 -2.7(3) . . . . ?
C2 C4 N1 C18 178.44(13) . . . . ?
C8 C10 N1 C4 177.26(16) . . . . ?
C9 C10 N1 C4 -1.86(18) . . . . ?
C8 C10 N1 C18 4.4(3) . . . . ?
C9 C10 N1 C18 -174.68(14) . . . . ?
C19 C3 O1 C1 140.74(12) . . . . ?
C20 C3 O1 C1 -99.29(14) . . . . ?
C2 C3 O1 C1 19.05(14) . . . . ?
O2 C1 O1 C3 4.33(15) . . . . ?
C11 C1 O1 C3 124.97(13) . . . . ?
C9 C2 O2 C1 165.85(12) . . . . ?
C4 C2 O2 C1 -76.36(15) . . . . ?
C3 C2 O2 C1 39.30(14) . . . . ?
O1 C1 O2 C2 -29.36(15) . . . . ?
C11 C1 O2 C2 -148.40(13) . . . . ?
C15 C14 O4 C17 -177.85(14) . . . . ?
C13 C14 O4 C17 2.3(2) . . . . ?
